data_2213484
loop_
_publ_author_name
'Man-Sheng Chen'
'Chun-Hua Zhang'
'Dai-Zhi Kuang'
'Yong-Lan Feng'
'Yi-Fang Deng'

_publ_section_title
Poly[(\m~2~-4,4'-bipyridine-\k^2^<i>N</i>:<i>N</i>')(\m~2~-furan-2-carboxylato-\k^2^<i>O</i>:<i>O</i>')cadmium(II)]
_journal_coeditor_code NG2245
_journal_issue 5
_journal_name_full 'Acta Crystallographica Section E'
_journal_page_first m1290
_journal_page_last m1291
_journal_paper_doi 10.1107/S1600536807016777
_journal_volume 63
_journal_year 2007
_chemical_formula_iupac '[Cd (C5 H3 O3)2 (C10 H8 N2)]'
_chemical_formula_moiety 'C20 H14 Cd N2 O6'
_chemical_formula_sum 'C20 H14 Cd N2 O6'
_chemical_formula_weight 490.74
_chemical_name_systematic
;
Poly[(\m~2~-4,4'-bipyridine-\k^2^<i>N</i>:<i>N</i>')(furan-2-
carboxylato-\k^2^<i>O</i>:<i>O</i>')cadmium(II)]
;
_space_group_IT_number 15
_symmetry_cell_setting monoclinic
_symmetry_space_group_name_Hall '-C 2yc'
_symmetry_space_group_name_H-M 'C 1 2/c 1'
_atom_sites_solution_hydrogens geom
_atom_sites_solution_primary direct
_atom_sites_solution_secondary difmap
_audit_creation_method SHELXL97
_cell_angle_alpha 90.00
_cell_angle_beta 109.455(11)
_cell_angle_gamma 90.00
_cell_formula_units_Z 4
_cell_length_a 16.984(3)
_cell_length_b 11.686(2)
_cell_length_c 10.0952(17)
_cell_measurement_reflns_used 2669
_cell_measurement_temperature 293(2)
_cell_measurement_theta_max 26.43
_cell_measurement_theta_min 2.16
_cell_volume 1889.2(6)
_computing_cell_refinement 'SAINT (Bruker, 2003)'
_computing_data_collection 'SMART (Bruker, 2001)'
_computing_data_reduction SAINT
_computing_molecular_graphics 'SHELXTL (Sheldrick, 2003)'
_computing_publication_material SHELXTL
_computing_structure_refinement 'SHELXL97 (Sheldrick, 1997)'
_computing_structure_solution 'SHELXS97 (Sheldrick, 1997)'
_diffrn_ambient_temperature 294(2)
_diffrn_measured_fraction_theta_full 0.990
_diffrn_measured_fraction_theta_max 0.990
_diffrn_measurement_device_type 'Bruker SMART area-detector'
_diffrn_measurement_method '\f and \w'
_diffrn_radiation_monochromator graphite
_diffrn_radiation_source 'fine-focus sealed tube'
_diffrn_radiation_type MoK\a
_diffrn_radiation_wavelength 0.71073
_diffrn_reflns_av_R_equivalents 0.0271
_diffrn_reflns_av_sigmaI/netI 0.0272
_diffrn_reflns_limit_h_max 21
_diffrn_reflns_limit_h_min -19
_diffrn_reflns_limit_k_max 14
_diffrn_reflns_limit_k_min -14
_diffrn_reflns_limit_l_max 7
_diffrn_reflns_limit_l_min -12
_diffrn_reflns_number 5254
_diffrn_reflns_theta_full 26.47
_diffrn_reflns_theta_max 26.47
_diffrn_reflns_theta_min 2.16
_exptl_absorpt_coefficient_mu 1.197
_exptl_absorpt_correction_T_max 1.000000
_exptl_absorpt_correction_T_min 0.759048
_exptl_absorpt_correction_type multi-scan
_exptl_absorpt_process_details '(SADABS; Sheldrick, 2003)'
_exptl_crystal_colour colourless
_exptl_crystal_density_diffrn 1.725
_exptl_crystal_density_method 'not measured'
_exptl_crystal_description block
_exptl_crystal_F_000 976
_exptl_crystal_size_max 0.20
_exptl_crystal_size_mid 0.16
_exptl_crystal_size_min 0.14
_refine_diff_density_max 0.228
_refine_diff_density_min -0.309
_refine_ls_extinction_method none
_refine_ls_goodness_of_fit_ref 1.061
_refine_ls_hydrogen_treatment constr
_refine_ls_matrix_type full
_refine_ls_number_parameters 134
_refine_ls_number_reflns 1940
_refine_ls_number_restraints 12
_refine_ls_restrained_S_all 1.060
_refine_ls_R_factor_all 0.0375
_refine_ls_R_factor_gt 0.0282
_refine_ls_shift/su_max 0.002
_refine_ls_shift/su_mean 0.000
_refine_ls_structure_factor_coef Fsqd
_refine_ls_weighting_details 'calc w = 1/[\s^2^(Fo^2^)+(0.0388P)^2^+0.7963P] where P=(Fo^2^+2Fc^2^)/3'
_refine_ls_weighting_scheme calc
_refine_ls_wR_factor_gt 0.0710
_refine_ls_wR_factor_ref 0.0755
_reflns_number_gt 1584
_reflns_number_total 1940
_reflns_threshold_expression I>2\s(I)
_cod_data_source_file ng2245.cif
_cod_data_source_block I
_cod_depositor_comments
;
The following automatic conversions were performed:
'_symmetry_cell_setting' value 'Monoclinic' changed to 'monoclinic'
according to '/home/saulius/struct/CIF-dictionaries/cif_core.dic'
dictionary named 'cif_core.dic' version 2.4.1 from 2010-06-29.

Automatic conversion script
Id: cif_fix_enum 1527 2010-12-29 10:47:43Z saulius 

The following automatic conversions were performed:

'_symmetry_cell_setting' value 'Monoclinic' changed to 'monoclinic'
according to /home/saulius/struct/CIF-dictionaries/cif_core.dic
dictionary named 'cif_core.dic' version 2.4.1 from 2010-06-29.

Automatic conversion script
Id: cif_fix_values 1715 2011-07-08 13:25:40Z adriana 
;
_cod_original_sg_symbol_H-M 'C 2/c'
_cod_database_code 2213484
_cod_database_fobs_code 2213484

loop_
_symmetry_equiv_pos_as_xyz
'x, y, z'
'-x, y, -z+1/2'
'x+1/2, y+1/2, z'
'-x+1/2, y+1/2, -z+1/2'
'-x, -y, -z'
'x, -y, z-1/2'
'-x+1/2, -y+1/2, -z'
'x+1/2, -y+1/2, z-1/2'

loop_
_atom_site_type_symbol
_atom_site_label
_atom_site_fract_x
_atom_site_fract_y
_atom_site_fract_z
_atom_site_U_iso_or_equiv
_atom_site_adp_type
_atom_site_calc_flag
_atom_site_refinement_flags
_atom_site_occupancy
Cd Cd1 0.0000 -0.03972(3) 0.2500 0.02174(12) Uani d S 1
O O1 0.08838(8) -0.03709(9) 0.13615(12) 0.0277(3) Uani d . 1
O O2 0.10378(8) 0.04933(9) -0.05187(12) 0.0292(3) Uani d . 1
O O3 0.21381(9) 0.20035(11) 0.11112(14) 0.0433(4) Uani d U 1
N N1 0.0000 0.15483(16) 0.2500 0.0256(4) Uani d S 1
N N2 0.0000 0.76204(16) 0.2500 0.0286(5) Uani d S 1
C C1 0.11997(10) 0.03634(13) 0.07794(16) 0.0227(3) Uani d . 1
C C2 0.18360(11) 0.11387(15) 0.17277(17) 0.0294(4) Uani d . 1
C C3 0.21673(13) 0.1219(2) 0.3126(2) 0.0461(5) Uani d . 1
H H3 0.2068 0.0734 0.3784 0.055 Uiso calc R 1
C C4 0.27016(14) 0.2194(2) 0.3408(2) 0.0573(6) Uani d . 1
H H4 0.3019 0.2469 0.4289 0.069 Uiso calc R 1
C C5 0.26609(14) 0.2635(2) 0.2177(2) 0.0532(6) Uani d . 1
H H5 0.2948 0.3282 0.2058 0.064 Uiso calc R 1
C C6 -0.02362(12) 0.21475(15) 0.12991(18) 0.0320(4) Uani d . 1
H H6 -0.0397 0.1748 0.0454 0.038 Uiso calc R 1
C C7 -0.02529(12) 0.33268(15) 0.12561(19) 0.0347(4) Uani d . 1
H H7 -0.0433 0.3704 0.0396 0.042 Uiso calc R 1
C C8 0.0000 0.39518(19) 0.2500 0.0287(5) Uani d S 1
C C9 0.0000 0.5216(2) 0.2500 0.0312(6) Uani d S 1
C C10 -0.06237(13) 0.58383(16) 0.1537(2) 0.0408(5) Uani d . 1
H H10 -0.1059 0.5462 0.0867 0.049 Uiso calc R 1
C C11 -0.06001(13) 0.70177(16) 0.1569(2) 0.0384(5) Uani d U 1
H H11 -0.1026 0.7415 0.0906 0.046 Uiso calc R 1

loop_
_atom_site_aniso_label
_atom_site_aniso_U_11
_atom_site_aniso_U_22
_atom_site_aniso_U_33
_atom_site_aniso_U_12
_atom_site_aniso_U_13
_atom_site_aniso_U_23
Cd1 0.0322(2) 0.01402(18) 0.01866(19) 0.000 0.00799(14) 0.000
O1 0.0358(7) 0.0240(6) 0.0253(6) -0.0028(5) 0.0128(5) -0.0013(5)
O2 0.0375(7) 0.0284(6) 0.0197(6) -0.0021(5) 0.0069(5) -0.0003(5)
O3 0.0473(8) 0.0410(8) 0.0370(7) -0.0192(6) 0.0080(6) -0.0001(6)
N1 0.0311(11) 0.0189(10) 0.0262(10) 0.000 0.0087(8) 0.000
N2 0.0413(12) 0.0155(10) 0.0302(11) 0.000 0.0134(9) 0.000
C1 0.0256(8) 0.0208(8) 0.0209(8) 0.0040(6) 0.0066(6) -0.0006(6)
C2 0.0303(9) 0.0300(9) 0.0264(9) -0.0042(7) 0.0076(7) -0.0021(7)
C3 0.0442(12) 0.0644(14) 0.0270(10) -0.0156(11) 0.0082(8) -0.0065(10)
C4 0.0470(13) 0.0777(17) 0.0431(13) -0.0249(12) 0.0096(10) -0.0273(12)
C5 0.0465(12) 0.0524(13) 0.0576(14) -0.0249(11) 0.0133(11) -0.0181(11)
C6 0.0475(11) 0.0208(9) 0.0248(9) -0.0009(8) 0.0082(8) -0.0025(7)
C7 0.0540(12) 0.0194(9) 0.0262(9) 0.0005(8) 0.0075(8) 0.0035(7)
C8 0.0368(14) 0.0160(11) 0.0315(13) 0.000 0.0089(11) 0.000
C9 0.0427(15) 0.0182(12) 0.0316(13) 0.000 0.0111(11) 0.000
C10 0.0495(12) 0.0195(9) 0.0413(11) -0.0031(8) -0.0010(9) -0.0026(8)
C11 0.0466(11) 0.0206(9) 0.0393(11) 0.0017(8) 0.0025(9) 0.0046(8)

loop_
_atom_type_symbol
_atom_type_description
_atom_type_scat_dispersion_real
_atom_type_scat_dispersion_imag
_atom_type_scat_source
C C 0.0033 0.0016 'International Tables Vol C Tables 4.2.6.8 and 6.1.1.4'
H H 0.0000 0.0000 'International Tables Vol C Tables 4.2.6.8 and 6.1.1.4'
N N 0.0061 0.0033 'International Tables Vol C Tables 4.2.6.8 and 6.1.1.4'
O O 0.0106 0.0060 'International Tables Vol C Tables 4.2.6.8 and 6.1.1.4'
Cd Cd 0.3368 0.7283 'International Tables Vol C Tables 4.2.6.8 and 6.1.1.4'

loop_
_geom_angle_atom_site_label_1
_geom_angle_atom_site_label_2
_geom_angle_atom_site_label_3
_geom_angle_site_symmetry_1
_geom_angle_site_symmetry_3
_geom_angle
_geom_angle_publ_flag
O1 Cd1 O1 . 2 178.38(6) y
O1 Cd1 O2 . 6_556 89.78(5) y
O1 Cd1 O2 2 6_556 90.31(5) y
O1 Cd1 O2 . 5 90.31(5) n
O1 Cd1 O2 2 5 89.77(5) ?
O2 Cd1 O2 6_556 5 174.10(6) y
O1 Cd1 N1 . . 89.19(3) y
O1 Cd1 N1 2 . 89.19(3) n
O2 Cd1 N1 6_556 . 92.95(3) y
O2 Cd1 N1 5 . 92.95(3) n
O1 Cd1 N2 . 1_545 90.81(3) y
O1 Cd1 N2 2 1_545 90.81(3) n
O2 Cd1 N2 6_556 1_545 87.05(3) y
O2 Cd1 N2 5 1_545 87.05(3) n
N1 Cd1 N2 . 1_545 180 y
C1 O1 Cd1 . . 137.27(10) ?
C1 O2 Cd1 . 5 141.17(11) ?
C5 O3 C2 . . 106.51(15) ?
C6 N1 C6 2 . 117.0(2) ?
C6 N1 Cd1 2 . 121.49(10) ?
C6 N1 Cd1 . . 121.49(10) ?
C11 N2 C11 2 . 116.3(2) ?
C11 N2 Cd1 2 1_565 121.87(10) ?
C11 N2 Cd1 . 1_565 121.86(10) ?
O2 C1 O1 . . 126.26(15) ?
O2 C1 C2 . . 117.22(15) ?
O1 C1 C2 . . 116.51(14) ?
C3 C2 O3 . . 109.72(16) ?
C3 C2 C1 . . 132.96(17) ?
O3 C2 C1 . . 117.22(14) ?
C2 C3 C4 . . 106.45(19) ?
C2 C3 H3 . . 126.8 ?
C4 C3 H3 . . 126.8 ?
C5 C4 C3 . . 106.98(18) ?
C5 C4 H4 . . 126.5 ?
C3 C4 H4 . . 126.5 ?
C4 C5 O3 . . 110.33(19) ?
C4 C5 H5 . . 124.8 ?
O3 C5 H5 . . 124.8 ?
N1 C6 C7 . . 123.19(16) ?
N1 C6 H6 . . 118.4 ?
C7 C6 H6 . . 118.4 ?
C6 C7 C8 . . 119.96(16) ?
C6 C7 H7 . . 120.0 ?
C8 C7 H7 . . 120.0 ?
C7 C8 C7 . 2 116.7(2) ?
C7 C8 C9 . . 121.66(11) ?
C7 C8 C9 2 . 121.67(11) ?
C10 C9 C10 2 . 116.5(2) ?
C10 C9 C8 2 . 121.75(11) ?
C10 C9 C8 . . 121.75(11) ?
C11 C10 C9 . . 119.99(18) ?
C11 C10 H10 . . 120.0 ?
C9 C10 H10 . . 120.0 ?
N2 C11 C10 . . 123.62(17) ?
N2 C11 H11 . . 118.2 ?
C10 C11 H11 . . 118.2 ?

loop_
_geom_bond_atom_site_label_1
_geom_bond_atom_site_label_2
_geom_bond_site_symmetry_2
_geom_bond_distance
_geom_bond_publ_flag
Cd1 O1 . 2.1735(12) y
Cd1 O1 2 2.1737(12) n
Cd1 O2 6_556 2.1844(12) y
Cd1 O2 5 2.1844(12) n
Cd1 N1 . 2.2735(19) y
Cd1 N2 1_545 2.3168(19) y
O1 C1 . 1.2568(18) ?
O2 C1 . 1.2554(19) ?
O2 Cd1 5 2.1844(12) ?
O3 C5 . 1.361(2) ?
O3 C2 . 1.373(2) ?
N1 C6 2 1.3405(19) ?
N1 C6 . 1.3406(19) ?
N2 C11 2 1.334(2) ?
N2 C11 . 1.334(2) ?
N2 Cd1 1_565 2.3167(19) ?
C1 C2 . 1.489(2) ?
C2 C3 . 1.338(2) ?
C3 C4 . 1.425(3) ?
C3 H3 . 0.9300 ?
C4 C5 . 1.326(3) ?
C4 H4 . 0.9300 ?
C5 H5 . 0.9300 ?
C6 C7 . 1.379(2) ?
C6 H6 . 0.9300 ?
C7 C8 . 1.391(2) ?
C7 H7 . 0.9300 ?
C8 C7 2 1.391(2) ?
C8 C9 . 1.477(3) ?
C9 C10 2 1.382(2) ?
C9 C10 . 1.382(2) ?
C10 C11 . 1.379(3) ?
C10 H10 . 0.9300 ?
C11 H11 . 0.9300 ?

loop_
_geom_torsion_atom_site_label_1
_geom_torsion_atom_site_label_2
_geom_torsion_atom_site_label_3
_geom_torsion_atom_site_label_4
_geom_torsion_site_symmetry_1
_geom_torsion_site_symmetry_4
_geom_torsion
O2 Cd1 O1 C1 6_556 . -100.71(15)
O2 Cd1 O1 C1 5 . 85.18(15)
N1 Cd1 O1 C1 . . -7.76(15)
N2 Cd1 O1 C1 1_545 . 172.24(15)
O1 Cd1 N1 C6 . 2 -120.05(10)
O1 Cd1 N1 C6 2 2 59.95(10)
O2 Cd1 N1 C6 6_556 2 -30.31(10)
O2 Cd1 N1 C6 5 2 149.69(10)
O1 Cd1 N1 C6 . . 59.96(10)
O1 Cd1 N1 C6 2 . -120.04(10)
O2 Cd1 N1 C6 6_556 . 149.69(10)
O2 Cd1 N1 C6 5 . -30.31(10)
Cd1 O2 C1 O1 5 . 36.3(3)
Cd1 O2 C1 C2 5 . -144.75(14)
Cd1 O1 C1 O2 . . -108.05(18)
Cd1 O1 C1 C2 . . 73.0(2)
C5 O3 C2 C3 . . -0.8(2)
C5 O3 C2 C1 . . 176.05(17)
O2 C1 C2 C3 . . -178.1(2)
O1 C1 C2 C3 . . 1.0(3)
O2 C1 C2 O3 . . 6.0(2)
O1 C1 C2 O3 . . -174.93(15)
O3 C2 C3 C4 . . 0.6(2)
C1 C2 C3 C4 . . -175.6(2)
C2 C3 C4 C5 . . -0.1(3)
C3 C4 C5 O3 . . -0.4(3)
C2 O3 C5 C4 . . 0.7(3)
C6 N1 C6 C7 2 . -0.69(15)
Cd1 N1 C6 C7 . . 179.30(15)
N1 C6 C7 C8 . . 1.4(3)
C6 C7 C8 C7 . 2 -0.65(14)
C6 C7 C8 C9 . . 179.35(14)
C7 C8 C9 C10 . 2 -141.82(15)
C7 C8 C9 C10 2 2 38.18(15)
C7 C8 C9 C10 . . 38.19(15)
C7 C8 C9 C10 2 . -141.81(15)
C10 C9 C10 C11 2 . 0.17(15)
C8 C9 C10 C11 . . -179.84(15)
C11 N2 C11 C10 2 . 0.17(16)
Cd1 N2 C11 C10 1_565 . -179.82(16)
C9 C10 C11 N2 . . -0.4(3)
